data_1507159
loop_
_publ_author_name
'Mori, Keiji'
'Kawasaki, Taro'
'Akiyama, Takahiko'

_publ_section_title
;
 Concise Route to 3-Arylisoquinoline Skeleton by Lewis Acid Catalyzed
 C(sp(3))-H Bond Functionalization and Its Application to Formal Synthesis
 of (+-)-Tetrahydropalmatine.
;
_journal_issue 6
_journal_name_full 'Organic letters'
_journal_page_first 1436
_journal_page_last 1439
_journal_paper_doi 10.1021/ol300180w
_journal_volume 14
_journal_year 2012
_chemical_formula_sum 'C26 H29 N O6 S'
_chemical_formula_weight 483.56
_chemical_name_systematic
; 
 ? 
;
_space_group_IT_number 14
_symmetry_cell_setting monoclinic
_symmetry_space_group_name_Hall '-P 2ybc'
_symmetry_space_group_name_H-M 'P 1 21/c 1'
_atom_sites_solution_hydrogens geom
_atom_sites_solution_primary direct
_atom_sites_solution_secondary difmap
_audit_creation_method SHELXL-97
_cell_angle_alpha 90.00
_cell_angle_beta 107.0020(10)
_cell_angle_gamma 90.00
_cell_formula_units_Z 4
_cell_length_a 9.6511(8)
_cell_length_b 21.4131(18)
_cell_length_c 11.8730(10)
_cell_measurement_reflns_used 6351
_cell_measurement_temperature 123
_cell_measurement_theta_max 27.49
_cell_measurement_theta_min 2.40
_cell_volume 2346.4(3)
_computing_cell_refinement 'APEX2 (Bruker AXS, 2006)'
_computing_data_collection 'APEX2 (Bruker AXS, 2006)'
_computing_data_reduction 'SAINT (Bruker AXS, 2004)'
_computing_molecular_graphics 'XSHEL (Bruker AXS,2002)'
_computing_publication_material 'XCIF (Bruker AXS, 2001)'
_computing_structure_refinement 'SHELXL-97 (Sheldrick, 1997)'
_computing_structure_solution 'SHELXS-97 (Sheldrick, 1997)'
_diffrn_ambient_temperature 123
_diffrn_detector_area_resol_mean 8.333
_diffrn_measured_fraction_theta_full 0.984
_diffrn_measured_fraction_theta_max 0.984
_diffrn_measurement_device_type 'Bruker APEXII CCD area detector'
_diffrn_measurement_method 'phi and omega scans'
_diffrn_radiation_monochromator 'Bruker Helios multilayer confocal mirror'
_diffrn_radiation_source 'Bruker TXS fine-focus rotating anode'
_diffrn_radiation_type MoK\a
_diffrn_radiation_wavelength 0.71073
_diffrn_reflns_av_R_equivalents 0.0247
_diffrn_reflns_av_sigmaI/netI 0.0283
_diffrn_reflns_limit_h_max 11
_diffrn_reflns_limit_h_min -12
_diffrn_reflns_limit_k_max 26
_diffrn_reflns_limit_k_min -27
_diffrn_reflns_limit_l_max 14
_diffrn_reflns_limit_l_min -15
_diffrn_reflns_number 13095
_diffrn_reflns_theta_full 27.51
_diffrn_reflns_theta_max 27.51
_diffrn_reflns_theta_min 1.90
_exptl_absorpt_coefficient_mu 0.181
_exptl_absorpt_correction_T_max 0.9646
_exptl_absorpt_correction_T_min 0.9646
_exptl_absorpt_correction_type empirical
_exptl_absorpt_process_details
;
SADABS Sheldrick 1996
;
_exptl_crystal_colour colorless
_exptl_crystal_density_diffrn 1.369
_exptl_crystal_density_method 'not measured'
_exptl_crystal_description block
_exptl_crystal_F_000 1024
_exptl_crystal_size_max 0.20
_exptl_crystal_size_mid 0.20
_exptl_crystal_size_min 0.20
_refine_diff_density_max 0.484
_refine_diff_density_min -0.453
_refine_diff_density_rms 0.051
_refine_ls_extinction_method none
_refine_ls_goodness_of_fit_ref 1.031
_refine_ls_hydrogen_treatment constr
_refine_ls_matrix_type full
_refine_ls_number_parameters 312
_refine_ls_number_reflns 5324
_refine_ls_number_restraints 0
_refine_ls_restrained_S_all 1.031
_refine_ls_R_factor_all 0.0446
_refine_ls_R_factor_gt 0.0388
_refine_ls_shift/su_max 0.001
_refine_ls_shift/su_mean 0.000
_refine_ls_structure_factor_coef Fsqd
_refine_ls_weighting_details 'calc w=1/[\s^2^(Fo^2^)+(0.0546P)^2^+1.1024P] where P=(Fo^2^+2Fc^2^)/3'
_refine_ls_weighting_scheme calc
_refine_ls_wR_factor_gt 0.1017
_refine_ls_wR_factor_ref 0.1059
_reflns_number_gt 4675
_reflns_number_total 5324
_reflns_threshold_expression >2sigma(I)
_cod_data_source_file ol300180w_si_004.cif
_cod_data_source_block shelxl
_cod_depositor_comments
;
The following automatic conversions were performed:

'_symmetry_cell_setting' value 'Monoclinic' changed to 'monoclinic'
according to /home/saulius/struct/CIF-dictionaries/cif_core.dic
dictionary named 'cif_core.dic' version 2.4.1 from 2010-06-29.

Automatic conversion script
Id: cif_fix_values 1715 2011-07-08 13:25:40Z adriana 
;
_cod_original_sg_symbol_H-M 'P2(1)/c  '
_cod_database_code 1507159

loop_
_symmetry_equiv_pos_as_xyz
'x, y, z'
'-x, y+1/2, -z+1/2'
'-x, -y, -z'
'x, -y-1/2, z-1/2'

loop_
_atom_site_label
_atom_site_type_symbol
_atom_site_fract_x
_atom_site_fract_y
_atom_site_fract_z
_atom_site_U_iso_or_equiv
_atom_site_adp_type
_atom_site_occupancy
_atom_site_symmetry_multiplicity
_atom_site_calc_flag
_atom_site_refinement_flags
C1 C 0.57666(16) 0.71693(6) 0.81656(12) 0.0192(3) Uani 1 1 d .
H1A H 0.5618 0.7330 0.7357 0.023 Uiso 1 1 calc R
H1B H 0.6389 0.6794 0.8260 0.023 Uiso 1 1 calc R
C2 C 0.35130(16) 0.74617(6) 0.87272(12) 0.0192(3) Uani 1 1 d .
H2 H 0.2683 0.7240 0.8895 0.023 Uiso 1 1 calc R
C3 C 0.44538(16) 0.77319(7) 0.98928(12) 0.0210(3) Uani 1 1 d .
H3A H 0.3939 0.8088 1.0122 0.025 Uiso 1 1 calc R
H3B H 0.4600 0.7409 1.0514 0.025 Uiso 1 1 calc R
C4 C 0.59120(16) 0.79513(6) 0.98205(12) 0.0193(3) Uani 1 1 d .
C5 C 0.66692(17) 0.84278(7) 1.05394(12) 0.0230(3) Uani 1 1 d .
H5 H 0.6236 0.8636 1.1057 0.028 Uiso 1 1 calc R
C6 C 0.80488(17) 0.86046(7) 1.05149(12) 0.0238(3) Uani 1 1 d .
H6 H 0.8546 0.8932 1.1010 0.029 Uiso 1 1 calc R
C7 C 0.87001(16) 0.83013(6) 0.97640(12) 0.0212(3) Uani 1 1 d .
C8 C 0.79258(16) 0.78320(6) 0.90126(12) 0.0190(3) Uani 1 1 d .
C9 C 0.65480(15) 0.76612(6) 0.90378(11) 0.0180(3) Uani 1 1 d .
C10 C 0.87545(19) 0.78579(8) 0.73136(14) 0.0290(3) Uani 1 1 d .
H10A H 0.7841 0.8057 0.6877 0.043 Uiso 1 1 calc R
H10B H 0.9077 0.7578 0.6788 0.043 Uiso 1 1 calc R
H10C H 0.9491 0.8180 0.7618 0.043 Uiso 1 1 calc R
C11 C 1.08572(18) 0.89072(7) 1.04256(14) 0.0293(3) Uani 1 1 d .
H11A H 1.0344 0.9304 1.0205 0.044 Uiso 1 1 calc R
H11B H 1.1826 0.8938 1.0323 0.044 Uiso 1 1 calc R
H11C H 1.0944 0.8814 1.1251 0.044 Uiso 1 1 calc R
C12 C 0.28728(15) 0.79414(6) 0.77605(12) 0.0195(3) Uani 1 1 d .
C13 C 0.29525(16) 0.85831(7) 0.79936(13) 0.0224(3) Uani 1 1 d .
H13 H 0.3519 0.8730 0.8742 0.027 Uiso 1 1 calc R
C14 C 0.22167(17) 0.90078(7) 0.71474(14) 0.0238(3) Uani 1 1 d .
C15 C 0.13551(16) 0.87984(7) 0.60430(13) 0.0231(3) Uani 1 1 d .
C16 C 0.13055(16) 0.81638(7) 0.57942(13) 0.0218(3) Uani 1 1 d .
H16 H 0.0753 0.8016 0.5042 0.026 Uiso 1 1 calc R
C17 C 0.20697(16) 0.77410(6) 0.66513(12) 0.0203(3) Uani 1 1 d .
H17 H 0.2037 0.7308 0.6469 0.024 Uiso 1 1 calc R
C18 C 0.3213(2) 0.98765(8) 0.83778(16) 0.0389(4) Uani 1 1 d .
H18A H 0.2902 0.9724 0.9043 0.058 Uiso 1 1 calc R
H18B H 0.3194 1.0334 0.8367 0.058 Uiso 1 1 calc R
H18C H 0.4201 0.9731 0.8460 0.058 Uiso 1 1 calc R
C19 C -0.03154(18) 0.90505(8) 0.41869(15) 0.0314(4) Uani 1 1 d .
H19A H 0.0245 0.8839 0.3732 0.047 Uiso 1 1 calc R
H19B H -0.0813 0.9413 0.3745 0.047 Uiso 1 1 calc R
H19C H -0.1033 0.8761 0.4328 0.047 Uiso 1 1 calc R
C20 C 0.51777(15) 0.59358(6) 0.96352(12) 0.0187(3) Uani 1 1 d .
C21 C 0.63330(16) 0.55609(6) 0.95979(13) 0.0220(3) Uani 1 1 d .
H21 H 0.6470 0.5450 0.8863 0.026 Uiso 1 1 calc R
C22 C 0.72909(17) 0.53479(7) 1.06456(14) 0.0250(3) Uani 1 1 d .
H22 H 0.8082 0.5089 1.0623 0.030 Uiso 1 1 calc R
C23 C 0.70995(17) 0.55106(7) 1.17281(13) 0.0245(3) Uani 1 1 d .
C24 C 0.59089(17) 0.58775(7) 1.17424(13) 0.0246(3) Uani 1 1 d .
H24 H 0.5761 0.5984 1.2475 0.030 Uiso 1 1 calc R
C25 C 0.49404(16) 0.60891(7) 1.07080(13) 0.0218(3) Uani 1 1 d .
H25 H 0.4127 0.6334 1.0727 0.026 Uiso 1 1 calc R
C26 C 0.8178(2) 0.52956(8) 1.28567(15) 0.0359(4) Uani 1 1 d .
H26A H 0.8609 0.4899 1.2720 0.054 Uiso 1 1 calc R
H26B H 0.7684 0.5237 1.3462 0.054 Uiso 1 1 calc R
H26C H 0.8941 0.5611 1.3121 0.054 Uiso 1 1 calc R
N1 N 0.43589(13) 0.69882(5) 0.83028(10) 0.0185(2) Uani 1 1 d .
O1 O 0.25445(11) 0.61928(5) 0.83544(9) 0.0235(2) Uani 1 1 d .
O2 O 0.44211(12) 0.59655(5) 0.73559(9) 0.0237(2) Uani 1 1 d .
O3 O 0.85402(12) 0.75047(5) 0.82809(9) 0.0228(2) Uani 1 1 d .
O4 O 1.00655(12) 0.84186(5) 0.96925(9) 0.0255(2) Uani 1 1 d .
O5 O 0.22605(14) 0.96442(5) 0.73076(11) 0.0331(3) Uani 1 1 d .
O6 O 0.06404(12) 0.92533(5) 0.52916(10) 0.0295(3) Uani 1 1 d .
S1 S 0.40140(4) 0.624421(15) 0.83164(3) 0.01788(10) Uani 1 1 d .

loop_
_atom_site_aniso_label
_atom_site_aniso_U_11
_atom_site_aniso_U_22
_atom_site_aniso_U_33
_atom_site_aniso_U_23
_atom_site_aniso_U_13
_atom_site_aniso_U_12
C1 0.0230(7) 0.0183(6) 0.0180(6) -0.0019(5) 0.0084(5) -0.0025(5)
C2 0.0227(7) 0.0162(6) 0.0209(7) 0.0009(5) 0.0098(5) 0.0007(5)
C3 0.0279(8) 0.0198(7) 0.0176(6) 0.0002(5) 0.0100(6) 0.0003(6)
C4 0.0254(7) 0.0171(6) 0.0156(6) 0.0019(5) 0.0061(5) 0.0005(5)
C5 0.0330(8) 0.0191(7) 0.0181(7) -0.0024(5) 0.0094(6) 0.0004(6)
C6 0.0317(8) 0.0192(7) 0.0187(7) -0.0035(5) 0.0045(6) -0.0037(6)
C7 0.0243(7) 0.0179(6) 0.0196(7) 0.0021(5) 0.0035(5) -0.0019(5)
C8 0.0249(7) 0.0162(6) 0.0160(6) 0.0012(5) 0.0060(5) 0.0011(5)
C9 0.0241(7) 0.0148(6) 0.0142(6) 0.0013(5) 0.0040(5) -0.0001(5)
C10 0.0376(9) 0.0278(8) 0.0267(8) -0.0032(6) 0.0175(7) -0.0050(7)
C11 0.0276(8) 0.0257(8) 0.0291(8) -0.0027(6) -0.0003(6) -0.0072(6)
C12 0.0206(7) 0.0170(6) 0.0230(7) 0.0020(5) 0.0097(6) 0.0009(5)
C13 0.0250(7) 0.0186(7) 0.0248(7) -0.0010(5) 0.0091(6) -0.0009(6)
C14 0.0267(8) 0.0150(6) 0.0327(8) 0.0016(5) 0.0132(6) 0.0006(6)
C15 0.0211(7) 0.0207(7) 0.0297(7) 0.0088(6) 0.0106(6) 0.0037(5)
C16 0.0202(7) 0.0229(7) 0.0230(7) 0.0017(5) 0.0074(6) -0.0003(6)
C17 0.0226(7) 0.0155(6) 0.0245(7) 0.0004(5) 0.0096(6) 0.0003(5)
C18 0.0595(12) 0.0178(7) 0.0423(10) -0.0048(7) 0.0191(9) -0.0039(7)
C19 0.0255(8) 0.0337(9) 0.0339(8) 0.0111(7) 0.0067(7) 0.0068(7)
C20 0.0212(7) 0.0147(6) 0.0193(6) 0.0035(5) 0.0046(5) -0.0008(5)
C21 0.0259(8) 0.0173(6) 0.0239(7) 0.0001(5) 0.0092(6) 0.0006(5)
C22 0.0246(8) 0.0183(7) 0.0310(8) 0.0017(6) 0.0066(6) 0.0040(6)
C23 0.0301(8) 0.0154(6) 0.0239(7) 0.0024(5) 0.0014(6) -0.0020(6)
C24 0.0339(9) 0.0200(7) 0.0206(7) 0.0011(5) 0.0089(6) -0.0016(6)
C25 0.0247(7) 0.0186(6) 0.0237(7) 0.0018(5) 0.0094(6) 0.0015(5)
C26 0.0446(10) 0.0238(8) 0.0294(8) 0.0007(6) -0.0046(7) 0.0043(7)
N1 0.0217(6) 0.0142(5) 0.0205(6) 0.0007(4) 0.0077(5) -0.0005(4)
O1 0.0222(5) 0.0197(5) 0.0274(5) 0.0021(4) 0.0052(4) -0.0024(4)
O2 0.0307(6) 0.0193(5) 0.0202(5) -0.0024(4) 0.0060(4) -0.0012(4)
O3 0.0279(6) 0.0190(5) 0.0242(5) -0.0027(4) 0.0121(4) -0.0012(4)
O4 0.0244(5) 0.0244(5) 0.0265(5) -0.0051(4) 0.0055(4) -0.0058(4)
O5 0.0439(7) 0.0148(5) 0.0400(7) 0.0015(4) 0.0111(5) 0.0022(5)
O6 0.0296(6) 0.0222(5) 0.0353(6) 0.0107(4) 0.0072(5) 0.0048(4)
S1 0.02084(19) 0.01419(16) 0.01765(17) 0.00087(11) 0.00413(13) -0.00109(12)

loop_
_atom_type_symbol
_atom_type_description
_atom_type_scat_dispersion_real
_atom_type_scat_dispersion_imag
_atom_type_scat_source
C C 0.0033 0.0016 'International Tables Vol C Tables 4.2.6.8 and 6.1.1.4'
H H 0.0000 0.0000 'International Tables Vol C Tables 4.2.6.8 and 6.1.1.4'
N N 0.0061 0.0033 'International Tables Vol C Tables 4.2.6.8 and 6.1.1.4'
O O 0.0106 0.0060 'International Tables Vol C Tables 4.2.6.8 and 6.1.1.4'
S S 0.1246 0.1234 'International Tables Vol C Tables 4.2.6.8 and 6.1.1.4'

loop_
_geom_angle_atom_site_label_1
_geom_angle_atom_site_label_2
_geom_angle_atom_site_label_3
_geom_angle
N1 C1 C9 113.58(11)
N1 C1 H1A 108.8
C9 C1 H1A 108.8
N1 C1 H1B 108.8
C9 C1 H1B 108.8
H1A C1 H1B 107.7
N1 C2 C3 109.07(12)
N1 C2 C12 110.29(11)
C3 C2 C12 115.31(12)
N1 C2 H2 107.3
C3 C2 H2 107.3
C12 C2 H2 107.3
C4 C3 C2 112.51(11)
C4 C3 H3A 109.1
C2 C3 H3A 109.1
C4 C3 H3B 109.1
C2 C3 H3B 109.1
H3A C3 H3B 107.8
C5 C4 C9 118.60(13)
C5 C4 C3 121.60(13)
C9 C4 C3 119.78(12)
C4 C5 C6 121.33(13)
C4 C5 H5 119.3
C6 C5 H5 119.3
C7 C6 C5 119.98(13)
C7 C6 H6 120.0
C5 C6 H6 120.0
O4 C7 C6 125.26(13)
O4 C7 C8 115.78(13)
C6 C7 C8 118.96(14)
O3 C8 C9 118.11(12)
O3 C8 C7 121.14(13)
C9 C8 C7 120.65(13)
C8 C9 C4 120.41(13)
C8 C9 C1 117.21(12)
C4 C9 C1 122.35(13)
O3 C10 H10A 109.5
O3 C10 H10B 109.5
H10A C10 H10B 109.5
O3 C10 H10C 109.5
H10A C10 H10C 109.5
H10B C10 H10C 109.5
O4 C11 H11A 109.5
O4 C11 H11B 109.5
H11A C11 H11B 109.5
O4 C11 H11C 109.5
H11A C11 H11C 109.5
H11B C11 H11C 109.5
C17 C12 C13 118.36(13)
C17 C12 C2 119.72(12)
C13 C12 C2 121.62(13)
C14 C13 C12 120.91(14)
C14 C13 H13 119.5
C12 C13 H13 119.5
O5 C14 C13 124.13(14)
O5 C14 C15 115.54(13)
C13 C14 C15 120.32(13)
O6 C15 C16 125.47(14)
O6 C15 C14 115.51(13)
C16 C15 C14 119.01(13)
C15 C16 C17 120.01(14)
C15 C16 H16 120.0
C17 C16 H16 120.0
C12 C17 C16 121.31(13)
C12 C17 H17 119.3
C16 C17 H17 119.3
O5 C18 H18A 109.5
O5 C18 H18B 109.5
H18A C18 H18B 109.5
O5 C18 H18C 109.5
H18A C18 H18C 109.5
H18B C18 H18C 109.5
O6 C19 H19A 109.5
O6 C19 H19B 109.5
H19A C19 H19B 109.5
O6 C19 H19C 109.5
H19A C19 H19C 109.5
H19B C19 H19C 109.5
C21 C20 C25 120.88(13)
C21 C20 S1 119.83(11)
C25 C20 S1 119.27(11)
C20 C21 C22 119.46(13)
C20 C21 H21 120.3
C22 C21 H21 120.3
C21 C22 C23 120.62(14)
C21 C22 H22 119.7
C23 C22 H22 119.7
C22 C23 C24 118.88(13)
C22 C23 C26 119.97(15)
C24 C23 C26 121.16(14)
C25 C24 C23 121.20(14)
C25 C24 H24 119.4
C23 C24 H24 119.4
C24 C25 C20 118.93(14)
C24 C25 H25 120.5
C20 C25 H25 120.5
C23 C26 H26A 109.5
C23 C26 H26B 109.5
H26A C26 H26B 109.5
C23 C26 H26C 109.5
H26A C26 H26C 109.5
H26B C26 H26C 109.5
C1 N1 C2 118.54(11)
C1 N1 S1 117.28(9)
C2 N1 S1 122.17(9)
C8 O3 C10 115.12(11)
C7 O4 C11 116.69(12)
C14 O5 C18 117.12(13)
C15 O6 C19 116.71(12)
O1 S1 O2 119.59(6)
O1 S1 N1 106.37(6)
O2 S1 N1 107.08(6)
O1 S1 C20 108.73(6)
O2 S1 C20 107.28(7)
N1 S1 C20 107.20(6)

loop_
_geom_bond_atom_site_label_1
_geom_bond_atom_site_label_2
_geom_bond_distance
C1 N1 1.4671(18)
C1 C9 1.5146(18)
C1 H1A 0.9900
C1 H1B 0.9900
C2 N1 1.4796(17)
C2 C3 1.5296(19)
C2 C12 1.5296(19)
C2 H2 1.0000
C3 C4 1.510(2)
C3 H3A 0.9900
C3 H3B 0.9900
C4 C5 1.392(2)
C4 C9 1.4000(19)
C5 C6 1.393(2)
C5 H5 0.9500
C6 C7 1.393(2)
C6 H6 0.9500
C7 O4 1.3683(18)
C7 C8 1.4050(19)
C8 O3 1.3779(17)
C8 C9 1.388(2)
C10 O3 1.4397(18)
C10 H10A 0.9800
C10 H10B 0.9800
C10 H10C 0.9800
C11 O4 1.4308(18)
C11 H11A 0.9800
C11 H11B 0.9800
C11 H11C 0.9800
C12 C17 1.386(2)
C12 C13 1.3992(19)
C13 C14 1.387(2)
C13 H13 0.9500
C14 O5 1.3749(17)
C14 C15 1.405(2)
C15 O6 1.3640(17)
C15 C16 1.389(2)
C16 C17 1.4001(19)
C16 H16 0.9500
C17 H17 0.9500
C18 O5 1.423(2)
C18 H18A 0.9800
C18 H18B 0.9800
C18 H18C 0.9800
C19 O6 1.433(2)
C19 H19A 0.9800
C19 H19B 0.9800
C19 H19C 0.9800
C20 C21 1.385(2)
C20 C25 1.398(2)
C20 S1 1.7666(14)
C21 C22 1.392(2)
C21 H21 0.9500
C22 C23 1.395(2)
C22 H22 0.9500
C23 C24 1.396(2)
C23 C26 1.508(2)
C24 C25 1.384(2)
C24 H24 0.9500
C25 H25 0.9500
C26 H26A 0.9800
C26 H26B 0.9800
C26 H26C 0.9800
N1 S1 1.6285(12)
O1 S1 1.4364(11)
O2 S1 1.4397(10)
